data_9016800
loop_
_publ_author_name
'Ma, C.'
'Kampf, A. R.'
'Connolly, H. C.'
'Beckett, J. R.'
'Rossman, G. R.'
'Sweeney Smith, S. A.'
'Schrader, D. L.'

_publ_section_title
;
 Krotite, CaAl2O4, a new refractory mineral from the NWA 1934 meteorite
;
_journal_name_full 'American Mineralogist'
_journal_page_first 709
_journal_page_last 715
_journal_volume 96
_journal_year 2011
_chemical_compound_source 'NWA 1934 CV3 carbonaceous chondrite'
_chemical_formula_sum 'Al2 Ca O4'
_chemical_name_mineral Krotite
_space_group_IT_number 14
_space_group_name_Hall '-P 2yn'
_space_group_name_H-M_alt 'P 1 21/n 1'
_symmetry_space_group_name_H-M 'P 1 21/n 1'
_cell_angle_alpha 90
_cell_angle_beta 90.188
_cell_angle_gamma 90
_cell_length_a 8.6996
_cell_length_b 8.0994
_cell_length_c 15.2170
_cell_formula_units_Z 12
_cell_volume 1072.207
_database_code_amcsd 0020662
_exptl_crystal_density_diffrn 2.937
_cod_data_source_file inputs/fixed/downloads/05/05103.cif
_cod_data_source_block 05103
_cod_original_cell_volume 1072.208
_cod_original_formula_sum 'Ca Al2 O4'
_cod_database_code 9016800

loop_
_space_group_symop_operation_xyz
x,y,z
1/2+x,1/2-y,1/2+z
1/2-x,1/2+y,1/2-z
-x,-y,-z

loop_
_atom_site_aniso_label
_atom_site_aniso_U_11
_atom_site_aniso_U_22
_atom_site_aniso_U_33
_atom_site_aniso_U_12
_atom_site_aniso_U_13
_atom_site_aniso_U_23
Ca1 0.01300 0.01290 0.01190 0.00140 0.00220 0.00090
Ca2 0.01270 0.01460 0.01410 0.00170 -0.00030 0.00060
Ca3 0.01660 0.01760 0.01980 -0.00030 -0.00070 0.00040
Al1 0.01100 0.01220 0.01080 -0.00010 0.00100 -0.00050
Al2 0.01020 0.01290 0.01050 0.00000 0.00110 0.00080
Al3 0.01020 0.01270 0.01070 0.00070 0.00050 -0.00020
Al4 0.01070 0.01260 0.01050 -0.00050 0.00070 -0.00010
Al5 0.01040 0.01270 0.01010 -0.00050 0.00050 0.00030
Al6 0.01030 0.01240 0.01100 0.00080 0.00080 0.00020
O1 0.01470 0.01440 0.01470 0.00040 0.00070 0.00110
O2 0.01470 0.01460 0.01660 0.00080 -0.00260 -0.00070
O3 0.01840 0.01430 0.01270 -0.00340 0.00030 0.00070
O4 0.01300 0.01840 0.01310 -0.00120 0.00150 -0.00340
O5 0.01310 0.01720 0.01390 0.00190 0.00030 -0.00070
O6 0.01290 0.01590 0.01540 0.00330 0.00380 0.00310
O7 0.02050 0.01550 0.01260 -0.00100 0.00040 0.00080
O8 0.01310 0.01920 0.01320 0.00370 0.00030 0.00060
O9 0.01530 0.01630 0.01790 0.00020 0.00430 0.00030
O10 0.01470 0.01550 0.01640 -0.00040 -0.00090 0.00230
O11 0.01420 0.02090 0.01450 0.00160 0.00120 0.00410
O12 0.01260 0.02100 0.01380 -0.00260 0.00120 0.00130

loop_
_atom_site_label
_atom_site_fract_x
_atom_site_fract_y
_atom_site_fract_z
_atom_site_U_iso_or_equiv
Ca1 0.23931 0.03429 0.08926 0.01258
Ca2 0.26876 0.47015 0.07086 0.01383
Ca3 0.73966 0.52887 0.24701 0.01803
Al1 0.42372 0.32738 0.23832 0.01130
Al2 0.41960 0.72376 0.23313 0.01120
Al3 0.59857 0.82885 0.07786 0.01120
Al4 0.61194 0.21941 0.08071 0.01120
Al5 0.93519 0.72697 0.09133 0.01110
Al6 0.93934 0.33446 0.09220 0.01120
O1 0.07640 0.23980 0.02364 0.01460
O2 0.01580 0.53230 0.11035 0.01530
O3 0.05410 0.86430 0.14910 0.01510
O4 0.24780 0.24510 0.20288 0.01480
O5 0.43600 0.25900 0.02679 0.01470
O6 0.43150 0.85320 0.14078 0.01470
O7 0.43440 0.52420 0.18865 0.01620
O8 0.58430 0.22630 0.19545 0.01520
O9 0.67820 0.02260 0.05493 0.01650
O10 0.75550 0.35620 0.04659 0.01550
O11 0.74690 0.72580 0.13366 0.01650
O12 0.92090 0.24540 0.19657 0.01580

loop_
_cod_related_entry_id
_cod_related_entry_database
_cod_related_entry_code
1 AMCSD 0020662
